data_4508651
loop_
_publ_author_name
'Xu, Yanqing'
'Yuan, Daqiang'
'Wu, Benlai'
'Han, Lei'
'Wu, Mingyan'
'Jiang, Feilong'
'Hong, Maochun'

_publ_section_title
;
 1D Tube, 2D Layer, and 3D Framework Derived from a New Series of
 Metal(II)&#x2212;5-Aminodiacetic Isophthalate Coordination Polymers
;
_journal_issue 5
_journal_name_full 'Crystal Growth &amp; Design'
_journal_page_first 1168
_journal_paper_doi 10.1021/cg0506774
_journal_volume 6
_journal_year 2006
_chemical_formula_moiety 'C12 H17 Cu2 N O13'
_chemical_formula_sum 'C12 H17 Cu2 N O13'
_chemical_formula_weight 510.35
_chemical_name_systematic
;
 ?
;
_space_group_IT_number 2
_symmetry_cell_setting triclinic
_symmetry_space_group_name_Hall '-P 1'
_symmetry_space_group_name_H-M 'P -1'
_atom_sites_solution_hydrogens geom
_atom_sites_solution_primary direct
_atom_sites_solution_secondary difmap
_audit_creation_method SHELXL-97
_cell_angle_alpha 70.188(10)
_cell_angle_beta 88.077(15)
_cell_angle_gamma 80.202(13)
_cell_formula_units_Z 2
_cell_length_a 7.1637(5)
_cell_length_b 10.014(3)
_cell_length_c 12.3475(7)
_cell_measurement_reflns_used 1875
_cell_measurement_temperature 173(2)
_cell_measurement_theta_max 27.4835
_cell_measurement_theta_min 3.2386
_cell_volume 820.9(3)
_computing_cell_refinement 'CrystalClear (Rigaku Corp., 2000)'
_computing_data_collection 'CrystalClear (Rigaku Corp., 2000)'
_computing_data_reduction 'CrystalClear (Rigaku Corp., 2000)'
_computing_molecular_graphics 'SHELXTL (Bruker, 1997)'
_computing_publication_material 'SHELXL-97(Sheldrick, 1997)'
_computing_structure_refinement 'SHELXL-97 (Sheldrick, 1997)'
_computing_structure_solution 'SHELXS-97 (Sheldrick, 1990)'
_diffrn_ambient_temperature 173(2)
_diffrn_detector_area_resol_mean 14.6306
_diffrn_measured_fraction_theta_full 0.986
_diffrn_measured_fraction_theta_max 0.986
_diffrn_measurement_device_type 'Mercury CCD'
_diffrn_measurement_method CCD_Profile_fitting
_diffrn_radiation_monochromator graphite
_diffrn_radiation_source 'fine-focus sealed tube'
_diffrn_radiation_type MoK\a
_diffrn_radiation_wavelength 0.71073
_diffrn_reflns_av_R_equivalents 0.0301
_diffrn_reflns_av_sigmaI/netI 0.0504
_diffrn_reflns_limit_h_max 9
_diffrn_reflns_limit_h_min -7
_diffrn_reflns_limit_k_max 12
_diffrn_reflns_limit_k_min -11
_diffrn_reflns_limit_l_max 16
_diffrn_reflns_limit_l_min -16
_diffrn_reflns_number 6427
_diffrn_reflns_theta_full 27.48
_diffrn_reflns_theta_max 27.48
_diffrn_reflns_theta_min 3.24
_exptl_absorpt_coefficient_mu 2.668
_exptl_absorpt_correction_T_max 0.816
_exptl_absorpt_correction_T_min 0.756
_exptl_absorpt_correction_type multi-scan
_exptl_absorpt_process_details '(CrystalClear; Rigaku, 2000)'
_exptl_crystal_colour Green
_exptl_crystal_density_diffrn 2.065
_exptl_crystal_density_method 'not measured'
_exptl_crystal_description Prism
_exptl_crystal_F_000 516
_exptl_crystal_size_max 0.20
_exptl_crystal_size_mid 0.10
_exptl_crystal_size_min 0.08
_refine_diff_density_max 0.675
_refine_diff_density_min -0.605
_refine_diff_density_rms 0.117
_refine_ls_extinction_method none
_refine_ls_goodness_of_fit_ref 1.056
_refine_ls_hydrogen_treatment constr
_refine_ls_matrix_type full
_refine_ls_number_parameters 253
_refine_ls_number_reflns 3713
_refine_ls_number_restraints 0
_refine_ls_restrained_S_all 1.056
_refine_ls_R_factor_all 0.0568
_refine_ls_R_factor_gt 0.0406
_refine_ls_shift/su_max 0.001
_refine_ls_shift/su_mean 0.000
_refine_ls_structure_factor_coef Fsqd
_refine_ls_weighting_details 'calc w=1/[\s^2^(Fo^2^)+(0.0616P)^2^+0.0901P] where P=(Fo^2^+2Fc^2^)/3'
_refine_ls_weighting_scheme calc
_refine_ls_wR_factor_gt 0.1043
_refine_ls_wR_factor_ref 0.1140
_reflns_number_gt 2892
_reflns_number_total 3713
_reflns_threshold_expression >2sigma(I)
_cod_data_source_file cg0506774sup3.cif
_cod_data_source_block e:\xyq\polymer\278632
_cod_depositor_comments
;
The following automatic conversions were performed:

'_exptl_absorpt_correction_type' value 'Multi-scan' changed to
'multi-scan' according to
/home/saulius/struct/CIF-dictionaries/cif_core.dic dictionary named
'cif_core.dic' version 2.4.2 from 2011-04-26.

Automatic conversion script
Id: cif_fix_values 1891 2012-01-12 08:04:46Z andrius 
;
_cod_original_sg_symbol_H-M P-1
_cod_database_code 4508651

loop_
_symmetry_equiv_pos_as_xyz
'x, y, z'
'-x, -y, -z'

loop_
_atom_site_label
_atom_site_type_symbol
_atom_site_fract_x
_atom_site_fract_y
_atom_site_fract_z
_atom_site_U_iso_or_equiv
_atom_site_adp_type
_atom_site_occupancy
_atom_site_symmetry_multiplicity
_atom_site_calc_flag
_atom_site_refinement_flags
Cu1 Cu 0.51926(6) 0.68922(4) -0.35823(4) 0.02029(14) Uani 1 1 d .
Cu2 Cu 0.76604(6) -0.03932(4) 0.16840(4) 0.01872(14) Uani 1 1 d .
N1 N 0.7789(4) 0.6051(3) -0.2708(2) 0.0168(6) Uani 1 1 d .
O1 O 0.5982(4) 0.8734(3) -0.3923(2) 0.0265(6) Uani 1 1 d .
O2 O 0.8532(4) 0.9746(3) -0.3965(2) 0.0332(7) Uani 1 1 d .
O3 O 0.5046(4) 0.4876(3) -0.3312(2) 0.0222(5) Uani 1 1 d .
O4 O 0.6877(4) 0.2743(3) -0.2973(3) 0.0308(6) Uani 1 1 d .
O5 O 0.7472(4) 0.1669(3) 0.0866(2) 0.0250(6) Uani 1 1 d .
O6 O 0.6810(4) 0.2515(3) 0.2316(2) 0.0225(6) Uani 1 1 d .
O7 O 0.7744(4) 0.7586(3) 0.1643(2) 0.0218(6) Uani 1 1 d .
O8 O 0.7285(4) 0.9136(2) -0.0131(2) 0.0234(6) Uani 1 1 d .
O9 O 0.3118(4) 0.7589(3) -0.4768(2) 0.0267(6) Uani 1 1 d .
O10 O 0.4950(4) -0.0306(3) 0.1995(2) 0.0255(6) Uani 1 1 d .
O11 O 1.0401(4) -0.0656(3) 0.1609(3) 0.0457(9) Uani 1 1 d .
O12 O 0.7970(5) -0.0649(3) 0.3587(2) 0.0353(7) Uani 1 1 d .
O13 O 0.2709(6) 0.3558(4) 0.5518(3) 0.0571(10) Uani 1 1 d .
C1 C 0.7469(5) 0.6640(4) 0.0133(3) 0.0171(7) Uani 1 1 d .
C2 C 0.7325(5) 0.5275(3) 0.0892(3) 0.0159(7) Uani 1 1 d .
C3 C 0.7297(5) 0.4162(3) 0.0464(3) 0.0147(7) Uani 1 1 d .
C4 C 0.7441(5) 0.4403(3) -0.0708(3) 0.0174(7) Uani 1 1 d .
C5 C 0.7606(5) 0.5770(3) -0.1472(3) 0.0161(7) Uani 1 1 d .
C6 C 0.7596(5) 0.6899(4) -0.1049(3) 0.0184(7) Uani 1 1 d .
C7 C 0.7736(6) 0.8682(4) -0.3747(3) 0.0231(8) Uani 1 1 d .
C8 C 0.8952(5) 0.7188(4) -0.3282(3) 0.0215(8) Uani 1 1 d .
C9 C 0.8362(5) 0.4699(4) -0.2992(3) 0.0191(7) Uani 1 1 d .
C10 C 0.6625(6) 0.4045(4) -0.3081(3) 0.0207(7) Uani 1 1 d .
C11 C 0.7506(5) 0.7852(4) 0.0576(3) 0.0180(7) Uani 1 1 d .
C12 C 0.7158(5) 0.2677(4) 0.1291(3) 0.0156(7) Uani 1 1 d .
H2 H 0.7246 0.5105 0.1696 0.019 Uiso 1 1 calc R
H4 H 0.7428 0.3634 -0.0993 0.021 Uiso 1 1 calc R
H6 H 0.7674 0.7839 -0.1563 0.022 Uiso 1 1 calc R
H8A H 0.9634 0.6960 -0.3925 0.026 Uiso 1 1 calc R
H8B H 0.9908 0.7191 -0.2723 0.026 Uiso 1 1 calc R
H9A H 0.9026 0.4919 -0.3732 0.023 Uiso 1 1 calc R
H9B H 0.9247 0.3997 -0.2386 0.023 Uiso 1 1 calc R
H9C H 0.2695 0.8395 -0.5145 0.026 Uiso 1 1 d R
H9D H 0.3253 0.7250 -0.5203 0.021 Uiso 1 1 d R
H10A H 0.4101 0.0128 0.1409 0.021 Uiso 1 1 d R
H10B H 0.4349 -0.1082 0.2365 0.028 Uiso 1 1 d R
H11A H 1.1253 -0.1292 0.2077 0.028 Uiso 1 1 d R
H11B H 1.1075 -0.0158 0.1185 0.021 Uiso 1 1 d R
H12A H 0.7084 0.0063 0.3416 0.069 Uiso 1 1 d R
H12B H 0.8699 -0.0368 0.3716 0.069 Uiso 1 1 d R
H13A H 0.3187 0.3634 0.6186 0.022 Uiso 1 1 d R
H13B H 0.2680 0.2664 0.6009 0.028 Uiso 1 1 d R

loop_
_atom_site_aniso_label
_atom_site_aniso_U_11
_atom_site_aniso_U_22
_atom_site_aniso_U_33
_atom_site_aniso_U_23
_atom_site_aniso_U_13
_atom_site_aniso_U_12
Cu1 0.0222(3) 0.0140(2) 0.0242(2) -0.00531(17) -0.00404(18) -0.00321(18)
Cu2 0.0228(3) 0.0124(2) 0.0224(2) -0.00688(17) -0.00041(18) -0.00437(17)
N1 0.0205(16) 0.0128(13) 0.0167(14) -0.0036(11) 0.0000(12) -0.0045(12)
O1 0.0294(15) 0.0172(13) 0.0315(15) -0.0044(11) -0.0041(12) -0.0069(11)
O2 0.0420(18) 0.0222(14) 0.0345(16) -0.0032(12) -0.0047(13) -0.0150(13)
O3 0.0195(13) 0.0146(12) 0.0322(14) -0.0071(10) -0.0030(11) -0.0029(10)
O4 0.0350(17) 0.0164(13) 0.0427(16) -0.0127(12) -0.0064(13) -0.0019(12)
O5 0.0436(17) 0.0116(12) 0.0203(13) -0.0060(10) 0.0046(12) -0.0054(11)
O6 0.0315(15) 0.0173(12) 0.0178(12) -0.0056(10) 0.0032(11) -0.0034(11)
O7 0.0362(16) 0.0120(11) 0.0196(12) -0.0082(9) -0.0033(11) -0.0033(11)
O8 0.0350(16) 0.0120(12) 0.0240(13) -0.0057(10) -0.0004(11) -0.0061(11)
O9 0.0369(17) 0.0207(13) 0.0227(13) -0.0095(10) -0.0069(12) 0.0011(12)
O10 0.0228(14) 0.0243(14) 0.0280(14) -0.0055(11) -0.0003(11) -0.0067(11)
O11 0.0199(15) 0.0398(18) 0.052(2) 0.0174(15) 0.0016(14) -0.0062(14)
O12 0.0465(19) 0.0317(16) 0.0282(15) -0.0107(12) -0.0080(13) -0.0052(14)
O13 0.082(3) 0.055(2) 0.0307(17) 0.0011(15) -0.0124(17) -0.031(2)
C1 0.0210(18) 0.0130(16) 0.0193(17) -0.0077(13) -0.0013(14) -0.0029(14)
C2 0.0211(18) 0.0135(15) 0.0147(15) -0.0064(12) 0.0005(13) -0.0042(13)
C3 0.0148(16) 0.0104(15) 0.0182(16) -0.0044(12) 0.0007(13) -0.0015(12)
C4 0.0237(19) 0.0110(15) 0.0182(16) -0.0064(12) -0.0010(14) -0.0015(14)
C5 0.0168(17) 0.0142(16) 0.0182(16) -0.0063(13) -0.0046(13) -0.0021(13)
C6 0.0218(19) 0.0146(16) 0.0187(16) -0.0051(13) -0.0016(14) -0.0038(14)
C7 0.036(2) 0.0224(19) 0.0125(16) -0.0049(14) 0.0015(15) -0.0103(17)
C8 0.025(2) 0.0203(18) 0.0189(17) -0.0045(14) 0.0025(15) -0.0081(15)
C9 0.0230(19) 0.0161(17) 0.0198(17) -0.0086(13) 0.0003(14) -0.0016(14)
C10 0.031(2) 0.0173(17) 0.0154(16) -0.0073(13) 0.0006(15) -0.0046(15)
C11 0.0198(18) 0.0123(16) 0.0242(18) -0.0082(13) -0.0014(14) -0.0037(14)
C12 0.0168(17) 0.0140(16) 0.0166(16) -0.0051(12) -0.0005(13) -0.0036(13)

loop_
_atom_type_symbol
_atom_type_description
_atom_type_scat_dispersion_real
_atom_type_scat_dispersion_imag
_atom_type_scat_source
C C 0.0033 0.0016 'International Tables Vol C Tables 4.2.6.8 and 6.1.1.4'
Cu Cu 0.3201 1.2651 'International Tables Vol C Tables 4.2.6.8 and 6.1.1.4'
N N 0.0061 0.0033 'International Tables Vol C Tables 4.2.6.8 and 6.1.1.4'
O O 0.0106 0.0060 'International Tables Vol C Tables 4.2.6.8 and 6.1.1.4'
H H 0.0000 0.0000 'International Tables Vol C Tables 4.2.6.8 and 6.1.1.4'

loop_
_geom_angle_atom_site_label_1
_geom_angle_atom_site_label_2
_geom_angle_atom_site_label_3
_geom_angle
_geom_angle_site_symmetry_1
_geom_angle_site_symmetry_3
O1 Cu1 O3 165.80(12) . .
O1 Cu1 O9 95.38(11) . .
O3 Cu1 O9 92.58(11) . .
O1 Cu1 N1 85.18(11) . .
O3 Cu1 N1 83.99(11) . .
O9 Cu1 N1 164.24(11) . .
O1 Cu1 O6 87.69(11) . 2_665
O3 Cu1 O6 104.09(10) . 2_665
O9 Cu1 O6 89.95(10) . 2_665
N1 Cu1 O6 105.80(10) . 2_665
C7 O1 Cu1 115.2(2) . .
C5 N1 C8 113.6(3) . .
C5 N1 C9 112.6(3) . .
C8 N1 C9 113.5(3) . .
C5 N1 Cu1 111.7(2) . .
C8 N1 Cu1 102.5(2) . .
C9 N1 Cu1 101.8(2) . .
C6 C5 C4 119.5(3) . .
C6 C5 N1 119.0(3) . .
C4 C5 N1 121.5(3) . .
O11 Cu2 O5 90.91(12) . .
O11 Cu2 O10 171.66(12) . .
O5 Cu2 O10 94.91(12) . .
O11 Cu2 O7 89.41(14) . 1_545
O5 Cu2 O7 149.46(10) . 1_545
O10 Cu2 O7 88.60(11) . 1_545
O11 Cu2 O12 88.16(14) . .
O5 Cu2 O12 104.70(10) . .
O10 Cu2 O12 84.60(11) . .
O7 Cu2 O12 105.83(10) 1_545 .
C3 C4 C5 120.3(3) . .
C3 C4 H4 119.8 . .
C5 C4 H4 119.8 . .
C10 O3 Cu1 114.1(2) . .
C4 C3 C2 120.4(3) . .
C4 C3 C12 120.3(3) . .
C2 C3 C12 119.3(3) . .
C1 C2 C3 119.4(3) . .
C1 C2 H2 120.3 . .
C3 C2 H2 120.3 . .
C12 O5 Cu2 127.5(2) . .
C2 C1 C6 120.7(3) . .
C2 C1 C11 120.3(3) . .
C6 C1 C11 119.0(3) . .
C12 O6 Cu1 147.4(2) . 2_665
C1 C6 C5 119.6(3) . .
C1 C6 H6 120.2 . .
C5 C6 H6 120.2 . .
C11 O7 Cu2 100.7(2) . 1_565
O2 C7 O1 124.9(4) . .
O2 C7 C8 118.1(4) . .
O1 C7 C8 116.9(3) . .
N1 C8 C7 111.9(3) . .
N1 C8 H8A 109.2 . .
C7 C8 H8A 109.2 . .
N1 C8 H8B 109.2 . .
C7 C8 H8B 109.2 . .
H8A C8 H8B 107.9 . .
Cu1 O9 H9D 113.3 . .
Cu1 O9 H9C 128.5 . .
H9D O9 H9C 101.3 . .
N1 C9 C10 110.4(3) . .
N1 C9 H9B 109.6 . .
C10 C9 H9B 109.6 . .
N1 C9 H9A 109.6 . .
C10 C9 H9A 109.6 . .
H9B C9 H9A 108.1 . .
Cu2 O10 H10A 119.3 . .
Cu2 O10 H10B 126.2 . .
H10A O10 H10B 96.8 . .
O4 C10 O3 124.6(4) . .
O4 C10 C9 117.7(3) . .
O3 C10 C9 117.6(3) . .
Cu2 O11 H11B 130.2 . .
Cu2 O11 H11A 129.8 . .
H11B O11 H11A 99.6 . .
O6 C12 O5 125.2(3) . .
O6 C12 C3 119.3(3) . .
O5 C12 C3 115.5(3) . .
Cu2 O12 H12B 115.0 . .
Cu2 O12 H12A 83.2 . .
H12B O12 H12A 102.1 . .
O7 C11 O8 121.3(3) . .
O7 C11 C1 119.6(3) . .
O8 C11 C1 119.2(3) . .
H13B O13 H13A 80.1 . .

loop_
_geom_bond_atom_site_label_1
_geom_bond_atom_site_label_2
_geom_bond_distance
_geom_bond_site_symmetry_2
Cu1 O1 1.926(3) .
Cu1 O3 1.953(2) .
Cu1 O9 1.985(3) .
Cu1 N1 2.078(3) .
Cu1 O6 2.246(3) 2_665
O1 C7 1.271(5) .
N1 C5 1.461(4) .
N1 C8 1.493(5) .
N1 C9 1.499(4) .
C5 C6 1.396(5) .
C5 C4 1.397(5) .
Cu2 O11 1.939(3) .
Cu2 O5 1.950(2) .
Cu2 O10 1.960(3) .
Cu2 O7 2.032(2) 1_545
Cu2 O12 2.290(3) .
O2 C7 1.239(5) .
C4 C3 1.388(5) .
C4 H4 0.9500 .
O3 C10 1.263(4) .
C3 C2 1.389(5) .
C3 C12 1.509(4) .
O4 C10 1.246(4) .
C2 C1 1.389(5) .
C2 H2 0.9500 .
O5 C12 1.272(4) .
C1 C6 1.396(5) .
C1 C11 1.495(5) .
O6 C12 1.242(4) .
C6 H6 0.9500 .
O7 C11 1.264(4) .
C7 C8 1.528(5) .
O8 C11 1.272(4) .
C8 H8A 0.9900 .
C8 H8B 0.9900 .
O9 H9D 0.7224 .
O9 H9C 0.7941 .
C9 C10 1.524(5) .
C9 H9B 0.9900 .
C9 H9A 0.9900 .
O10 H10A 0.8992 .
O10 H10B 0.9255 .
O11 H11B 0.8021 .
O11 H11A 0.8680 .
O12 H12B 0.6805 .
O12 H12A 0.8420 .
O13 H13B 0.8977 .
O13 H13A 0.9347 .

loop_
_geom_hbond_atom_site_label_D
_geom_hbond_atom_site_label_H
_geom_hbond_atom_site_label_A
_geom_hbond_distance_DH
_geom_hbond_distance_HA
_geom_hbond_distance_DA
_geom_hbond_angle_DHA
_geom_hbond_site_symmetry_A
O9 H9D O4 0.72 2.25 2.918(4) 153 2_664
O10 H10A O8 0.90 1.76 2.648(4) 171 2_665
O10 H10A O11 0.90 2.87 3.402(4) 119 1_455
O11 H11B O8 0.80 1.88 2.677(4) 174 2_765
O11 H11B O10 0.80 2.94 3.402(4) 119 1_655
O10 H10B O4 0.93 1.93 2.847(4) 174 2_655
O10 H10A O11 0.90 2.87 3.402(4) 119 1_455
O11 H11A O4 0.87 1.87 2.731(4) 175 2_755
O13 H13B O12 0.90 2.04 2.865(5) 152 2_656
O13 H13A O7 0.93 2.66 3.322(4) 129 2_666
O9 H9C O2 0.79 1.89 2.680(4) 175 2_674
O13 H13A O3 0.93 2.20 2.973(4) 139 1_556
O13 H13A O7 0.93 2.66 3.322(4) 129 2_666
O13 H13A O4 0.93 2.76 3.400(5) 127 1_556
O12 H12B O2 0.68 2.24 2.907(4) 168 2_765
O12 H12B O2 0.68 2.90 3.225(4) 113 1_546
O12 H12A O1 0.84 2.49 3.237(4) 149 2_665

loop_
_geom_torsion_atom_site_label_1
_geom_torsion_atom_site_label_2
_geom_torsion_atom_site_label_3
_geom_torsion_atom_site_label_4
_geom_torsion
_geom_torsion_site_symmetry_1
O3 Cu1 O1 C7 -25.4(6) .
O9 Cu1 O1 C7 -149.2(3) .
N1 Cu1 O1 C7 15.0(3) .
O6 Cu1 O1 C7 121.0(3) 2_665
O1 Cu1 N1 C5 98.0(2) .
O3 Cu1 N1 C5 -91.2(2) .
O9 Cu1 N1 C5 -169.2(3) .
O6 Cu1 N1 C5 11.8(2) 2_665
O1 Cu1 N1 C8 -23.9(2) .
O3 Cu1 N1 C8 146.9(2) .
O9 Cu1 N1 C8 68.8(5) .
O6 Cu1 N1 C8 -110.1(2) 2_665
O1 Cu1 N1 C9 -141.6(2) .
O3 Cu1 N1 C9 29.2(2) .
O9 Cu1 N1 C9 -48.8(5) .
O6 Cu1 N1 C9 132.21(19) 2_665
C8 N1 C5 C6 31.8(4) .
C9 N1 C5 C6 162.7(3) .
Cu1 N1 C5 C6 -83.5(3) .
C8 N1 C5 C4 -148.2(3) .
C9 N1 C5 C4 -17.4(5) .
Cu1 N1 C5 C4 96.4(3) .
C6 C5 C4 C3 -1.0(5) .
N1 C5 C4 C3 179.1(3) .
O1 Cu1 O3 C10 21.2(6) .
O9 Cu1 O3 C10 145.3(2) .
N1 Cu1 O3 C10 -19.3(2) .
O6 Cu1 O3 C10 -124.1(2) 2_665
C5 C4 C3 C2 -0.3(5) .
C5 C4 C3 C12 -178.8(3) .
C4 C3 C2 C1 1.0(5) .
C12 C3 C2 C1 179.4(3) .
O11 Cu2 O5 C12 -102.6(3) .
O10 Cu2 O5 C12 71.4(3) .
O7 Cu2 O5 C12 167.0(3) 1_545
O12 Cu2 O5 C12 -14.3(3) .
C3 C2 C1 C6 -0.4(5) .
C3 C2 C1 C11 -179.9(3) .
C2 C1 C6 C5 -1.0(5) .
C11 C1 C6 C5 178.5(3) .
C4 C5 C6 C1 1.6(5) .
N1 C5 C6 C1 -178.4(3) .
Cu1 O1 C7 O2 176.3(3) .
Cu1 O1 C7 C8 -0.8(4) .
C5 N1 C8 C7 -91.6(3) .
C9 N1 C8 C7 138.0(3) .
Cu1 N1 C8 C7 29.0(3) .
O2 C7 C8 N1 161.4(3) .
O1 C7 C8 N1 -21.3(4) .
C5 N1 C9 C10 85.2(3) .
C8 N1 C9 C10 -143.9(3) .
Cu1 N1 C9 C10 -34.5(3) .
Cu1 O3 C10 O4 -173.8(3) .
Cu1 O3 C10 C9 2.7(4) .
N1 C9 C10 O4 -159.3(3) .
N1 C9 C10 O3 24.0(4) .
Cu1 O6 C12 O5 -123.2(4) 2_665
Cu1 O6 C12 C3 58.9(6) 2_665
Cu2 O5 C12 O6 -4.2(6) .
Cu2 O5 C12 C3 173.7(2) .
C4 C3 C12 O6 -171.7(3) .
C2 C3 C12 O6 9.8(5) .
C4 C3 C12 O5 10.2(5) .
C2 C3 C12 O5 -168.2(3) .
Cu2 O7 C11 O8 -0.5(4) 1_565
Cu2 O7 C11 C1 180.0(3) 1_565
C2 C1 C11 O7 12.5(5) .
C6 C1 C11 O7 -167.0(3) .
C2 C1 C11 O8 -167.1(3) .
C6 C1 C11 O8 13.4(5) .
